data_4100287
loop_
_publ_author_name
'Daniel, Charles'
'Hartl, Hans'

_publ_section_title
;
 Neutral and Cationic V^IV^/V^V^ Mixed-Valence Alkoxo-polyoxovanadium Clusters
 [V~6~O~7~(OR)~12~]^n+^(R = --CH~3~, --C~2~H~5~): Structural, Cyclovoltammetric
 and IR-Spectroscopic Investigations on Mixed Valency in a Hexanuclear Core
;
_journal_coden_ASTM JACSAT
_journal_issue 40
_journal_name_full 'Journal of the American Chemical Society'
_journal_page_first 13978
_journal_page_last 13987
_journal_paper_doi 10.1021/ja052902b
_journal_volume 127
_journal_year 2005
_chemical_formula_sum 'C24 H60 O19 V6'
_chemical_formula_weight 958.36
_space_group_IT_number 14
_symmetry_cell_setting monoclinic
_symmetry_space_group_name_Hall '-P 2yn'
_symmetry_space_group_name_H-M 'P 1 21/n 1'
_cell_angle_alpha 90.00
_cell_angle_beta 106.408(8)
_cell_angle_gamma 90.00
_cell_formula_units_Z 2
_cell_length_a 10.338(4)
_cell_length_b 17.760(8)
_cell_length_c 11.002(5)
_cell_measurement_temperature 173(2)
_cell_volume 1937.7(14)
_diffrn_ambient_temperature 173(2)
_exptl_crystal_density_diffrn 1.643
_cod_depositor_comments
;
 Updated bibliographic information.

 Antanas Vaitkus,
 2019-10-09
;
_cod_original_sg_symbol_H-M 'P 21/n'
_cod_database_code 4100287

loop_
_symmetry_equiv_pos_as_xyz
'x, y, z'
'-x+1/2, y+1/2, -z+1/2'
'-x, -y, -z'
'x-1/2, -y-1/2, z-1/2'

loop_
_atom_site_label
_atom_site_type_symbol
_atom_site_fract_x
_atom_site_fract_y
_atom_site_fract_z
_atom_site_U_iso_or_equiv
_atom_site_adp_type
_atom_site_occupancy
_atom_site_symmetry_multiplicity
_atom_site_calc_flag
_atom_site_refinement_flags
_atom_site_disorder_assembly
_atom_site_disorder_group
C311 C 0.6145(2) 0.08199(14) 0.8602(2) 0.0231(5) Uani 1 1 d . . .
H1A H 0.5592 0.0545 0.9031 0.028 Uiso 1 1 calc R . .
H1B H 0.6030 0.0591 0.7778 0.028 Uiso 1 1 calc R . .
C121 C 0.8194(3) -0.01243(15) 0.6189(2) 0.0246(5) Uani 1 1 d . . .
H2A H 0.8268 -0.0644 0.5945 0.030 Uiso 1 1 calc R . .
H2B H 0.8902 0.0162 0.5982 0.030 Uiso 1 1 calc R . .
C231 C 1.1024(3) -0.10791(15) 0.7043(2) 0.0240(5) Uani 1 1 d . . .
H4A H 1.1111 -0.0644 0.6539 0.029 Uiso 1 1 calc R . .
H4B H 1.0263 -0.1374 0.6557 0.029 Uiso 1 1 calc R . .
C131 C 1.1405(3) 0.13772(14) 0.7723(2) 0.0220(5) Uani 1 1 d . . .
H5A H 1.2367 0.1359 0.8133 0.026 Uiso 1 1 calc R . .
H5B H 1.1054 0.1837 0.7984 0.026 Uiso 1 1 calc R . .
C211 C 0.9323(3) 0.22448(14) 1.0175(3) 0.0278(6) Uani 1 1 d . . .
H6A H 0.9450 0.2309 1.1077 0.033 Uiso 1 1 calc R . .
H6B H 0.8361 0.2219 0.9763 0.033 Uiso 1 1 calc R . .
C232 C 1.2287(3) -0.15474(17) 0.7293(3) 0.0353(7) Uani 1 1 d . . .
H9A H 1.3048 -0.1251 0.7743 0.053 Uiso 1 1 calc R . .
H9B H 1.2413 -0.1711 0.6502 0.053 Uiso 1 1 calc R . .
H9C H 1.2206 -0.1979 0.7792 0.053 Uiso 1 1 calc R . .
C122 C 0.6839(3) 0.0185(2) 0.5456(3) 0.0399(7) Uani 1 1 d . . .
H10A H 0.6138 -0.0093 0.5671 0.060 Uiso 1 1 calc R . .
H10B H 0.6736 0.0139 0.4565 0.060 Uiso 1 1 calc R . .
H10C H 0.6782 0.0706 0.5668 0.060 Uiso 1 1 calc R . .
C312 C 0.5689(3) 0.16279(16) 0.8432(3) 0.0360(7) Uani 1 1 d . . .
H8A H 0.5808 0.1856 0.9248 0.054 Uiso 1 1 calc R . .
H8B H 0.4754 0.1647 0.7961 0.054 Uiso 1 1 calc R . .
H8C H 0.6215 0.1896 0.7981 0.054 Uiso 1 1 calc R . .
C212 C 0.9896(4) 0.28974(18) 0.9683(4) 0.0541(10) Uani 1 1 d . . .
H11A H 1.0840 0.2937 1.0116 0.081 Uiso 1 1 calc R . .
H11B H 0.9444 0.3348 0.9820 0.081 Uiso 1 1 calc R . .
H11C H 0.9779 0.2833 0.8792 0.081 Uiso 1 1 calc R . .
C132 C 1.1156(5) 0.13787(19) 0.6318(3) 0.0523(10) Uani 1 1 d . . .
H12A H 1.1497 0.0921 0.6061 0.078 Uiso 1 1 calc R . .
H12B H 1.1607 0.1801 0.6076 0.078 Uiso 1 1 calc R . .
H12C H 1.0205 0.1415 0.5914 0.078 Uiso 1 1 calc R . .
C321 C 0.6298(2) -0.10827(14) 0.8822(2) 0.0222(5) Uani 1 1 d . . .
H32A H 0.6045 -0.0985 0.7918 0.027 Uiso 1 1 calc R . .
H32B H 0.5674 -0.0814 0.9179 0.027 Uiso 1 1 calc R . .
C322 C 0.6201(3) -0.19133(15) 0.9047(3) 0.0304(6) Uani 1 1 d . . .
H32C H 0.6829 -0.2179 0.8706 0.046 Uiso 1 1 calc R . .
H32D H 0.5302 -0.2084 0.8638 0.046 Uiso 1 1 calc R . .
H32E H 0.6411 -0.2008 0.9941 0.046 Uiso 1 1 calc R . .
V1 V 0.89901(4) 0.08900(2) 0.84702(4) 0.01615(13) Uani 1 1 d . . .
V2 V 0.90876(4) -0.09351(2) 0.86410(4) 0.01595(13) Uani 1 1 d . . .
V3 V 0.81100(4) 0.001407(19) 1.07218(4) 0.01497(13) Uani 1 1 d . . .
O23 O 1.07675(17) -0.08296(9) 0.82019(15) 0.0180(3) Uani 1 1 d . . .
O12 O 0.83683(18) -0.00852(9) 0.75365(16) 0.0179(4) Uani 1 1 d . . .
O32 O 0.76543(16) -0.08079(9) 0.93927(16) 0.0172(3) Uani 1 1 d . . .
O13 O 1.07629(17) 0.07402(10) 0.81052(16) 0.0180(3) Uani 1 1 d . . .
O21 O 0.99494(16) 0.15493(10) 0.99602(14) 0.0183(4) Uani 1 1 d . . .
O31 O 0.75393(16) 0.07701(10) 0.93300(16) 0.0179(3) Uani 1 1 d . . .
O2 O 0.84693(18) -0.15763(10) 0.76343(17) 0.0227(4) Uani 1 1 d . . .
O123 O 1.0000 0.0000 1.0000 0.0150(5) Uani 1 2 d S . .
O3 O 0.68088(19) 0.00072(9) 1.12392(19) 0.0221(4) Uani 1 1 d . . .
O1 O 0.83296(18) 0.15012(10) 0.74093(17) 0.0239(4) Uani 1 1 d . . .

loop_
_atom_site_aniso_label
_atom_site_aniso_U_11
_atom_site_aniso_U_22
_atom_site_aniso_U_33
_atom_site_aniso_U_23
_atom_site_aniso_U_13
_atom_site_aniso_U_12
C311 0.0160(11) 0.0273(12) 0.0267(12) 0.0039(10) 0.0067(9) 0.0028(9)
C121 0.0251(13) 0.0321(13) 0.0157(11) -0.0010(9) 0.0044(10) 0.0035(10)
C231 0.0252(13) 0.0293(13) 0.0201(11) -0.0057(9) 0.0109(9) 0.0015(10)
C131 0.0254(13) 0.0207(11) 0.0221(11) 0.0027(9) 0.0105(10) -0.0031(9)
C211 0.0314(14) 0.0158(11) 0.0379(14) -0.0048(10) 0.0126(11) 0.0021(10)
C232 0.0349(16) 0.0334(15) 0.0425(16) -0.0112(12) 0.0187(13) 0.0041(12)
C122 0.0353(17) 0.0532(18) 0.0230(13) -0.0005(13) -0.0052(12) 0.0121(15)
C312 0.0233(14) 0.0326(15) 0.0529(18) 0.0146(13) 0.0121(13) 0.0085(11)
C212 0.085(3) 0.0170(14) 0.075(2) 0.0045(15) 0.047(2) 0.0055(15)
C132 0.099(3) 0.0387(17) 0.0293(15) -0.0027(13) 0.0349(18) -0.0214(19)
C321 0.0149(11) 0.0236(12) 0.0274(12) -0.0063(10) 0.0049(9) -0.0036(9)
C322 0.0275(14) 0.0238(13) 0.0423(15) -0.0064(11) 0.0136(12) -0.0081(10)
V1 0.0175(2) 0.0152(2) 0.0169(2) 0.00159(13) 0.00679(15) 0.00074(14)
V2 0.0170(2) 0.0148(2) 0.0172(2) -0.00367(13) 0.00673(15) -0.00194(14)
V3 0.0157(2) 0.0148(2) 0.0160(2) -0.00143(12) 0.00715(16) -0.00067(13)
O23 0.0203(9) 0.0190(8) 0.0169(8) -0.0049(6) 0.0089(6) -0.0018(6)
O12 0.0194(8) 0.0211(8) 0.0132(8) -0.0015(6) 0.0045(6) 0.0001(6)
O32 0.0148(8) 0.0172(8) 0.0205(8) -0.0043(6) 0.0063(6) -0.0044(6)
O13 0.0195(8) 0.0175(8) 0.0186(8) 0.0020(6) 0.0083(6) -0.0010(7)
O21 0.0218(9) 0.0129(8) 0.0224(9) -0.0016(5) 0.0099(7) 0.0008(6)
O31 0.0153(8) 0.0181(8) 0.0204(8) 0.0019(6) 0.0049(6) 0.0024(6)
O2 0.0235(9) 0.0220(9) 0.0243(8) -0.0082(7) 0.0091(7) -0.0048(7)
O123 0.0175(12) 0.0139(11) 0.0150(11) -0.0013(7) 0.0068(9) -0.0017(8)
O3 0.0197(9) 0.0246(9) 0.0254(9) -0.0025(6) 0.0120(7) -0.0016(6)
O1 0.0260(9) 0.0231(9) 0.0242(9) 0.0069(7) 0.0098(7) 0.0028(7)

loop_
_geom_bond_atom_site_label_1
_geom_bond_atom_site_label_2
_geom_bond_distance
_geom_bond_site_symmetry_2
_geom_bond_publ_flag
C311 O31 1.441(3) . ?
C311 C312 1.505(4) . ?
C121 O12 1.444(3) . ?
C121 C122 1.508(4) . ?
C231 O23 1.444(3) . ?
C231 C232 1.507(4) . ?
C131 O13 1.433(3) . ?
C131 C132 1.493(4) . ?
C211 O21 1.445(3) . ?
C211 C212 1.473(4) . ?
C321 O32 1.449(3) . ?
C321 C322 1.504(4) . ?
V1 O1 1.5990(18) . ?
V1 O31 1.9978(19) . ?
V1 O13 2.0016(19) . ?
V1 O12 2.0236(18) . ?
V1 O21 2.0306(17) . ?
V1 O123 2.3299(8) . ?
V2 O2 1.5913(17) . ?
V2 O32 1.9035(18) . ?
V2 O21 1.9194(17) 3_757 ?
V2 O23 1.9386(19) . ?
V2 O12 1.9487(18) . ?
V2 O123 2.2553(7) . ?
V3 O3 1.602(2) . ?
V3 O13 1.9920(18) 3_757 ?
V3 O31 1.9964(18) . ?
V3 O23 2.0175(18) 3_757 ?
V3 O32 2.0254(18) . ?
V3 O123 2.3077(9) . ?
O23 V3 2.0175(18) 3_757 ?
O13 V3 1.9920(18) 3_757 ?
O21 V2 1.9194(17) 3_757 ?
O123 V2 2.2553(7) 3_757 ?
O123 V3 2.3077(9) 3_757 ?
O123 V1 2.3299(7) 3_757 ?
